data_2311055
loop_
_publ_author_name
'Morimoto, N.'

_publ_section_title
;
 Structures of two polymorphic forms of Cu5 Fe S4
;
_journal_name_full 'Acta Crystallographica (1,1948-23,1967)'
_journal_page_first 351
_journal_page_last 360
_journal_volume 17
_journal_year 1964
_chemical_formula_sum 'Cu6.9984 Fe1.3968 S5.598'
_chemical_name_systematic '(Cu5 Fe S4)1.4'
_space_group_IT_number 160
_symmetry_space_group_name_Hall 'R 3 -2"'
_symmetry_space_group_name_H-M 'R 3 m :H'
_cell_angle_alpha 90
_cell_angle_beta 90
_cell_angle_gamma 120
_cell_formula_units_Z 1
_cell_length_a 3.87
_cell_length_b 3.87
_cell_length_c 18.95
_cell_volume 245.789
_citation_journal_id_ASTM ACCRA9
_cod_data_source_file Morimoto_ACCRA9_1964_444.cif
_cod_data_source_block Cu6.9984Fe1.3968S5.598
_cod_original_cell_volume 245.7886
_cod_database_code 2311055

loop_
_symmetry_equiv_pos_as_xyz
x,y,z
-y,x-y,z
-x+y,-x,z
-y,-x,z
x,x-y,z
-x+y,y,z
x+2/3,y+1/3,z+1/3
-y+2/3,x-y+1/3,z+1/3
-x+y+2/3,-x+1/3,z+1/3
-y+2/3,-x+1/3,z+1/3
x+2/3,x-y+1/3,z+1/3
-x+y+2/3,y+1/3,z+1/3
x+1/3,y+2/3,z+2/3
-y+1/3,x-y+2/3,z+2/3
-x+y+1/3,-x+2/3,z+2/3
-y+1/3,-x+2/3,z+2/3
x+1/3,x-y+2/3,z+2/3
-x+y+1/3,y+2/3,z+2/3

loop_
_atom_site_label
_atom_site_type_symbol
_atom_site_fract_x
_atom_site_fract_y
_atom_site_fract_z
_atom_site_occupancy
_atom_site_U_iso_or_equiv
Fe6 Fe 0.973 0.027 0.622 0.0388 0.0
S1 S 0 0 0.365 0.933 0.0
Fe2 Fe 0 0 0.5 0.0388 0.0
Fe1 Fe 0 0 0 0.0388 0.0
Cu4 Cu 0.027 0.973 0.378 0.1944 0.0
Fe4 Fe 0.027 0.973 0.378 0.0388 0.0
Cu3 Cu 0 0 0.155 0.1944 0.0
Cu1 Cu 0 0 0 0.1944 0.0
Fe3 Fe 0 0 0.155 0.0388 0.0
Cu5 Cu 0.973 0.027 0.142 0.1944 0.0
S2 S 0 0 0.635 0.933 0.0
Cu6 Cu 0.973 0.027 0.622 0.1944 0.0
Fe5 Fe 0.973 0.027 0.142 0.0388 0.0
Cu2 Cu 0 0 0.5 0.1944 0.0
